data_1555352
loop_
_publ_author_name
'Siyang, Hai Xiao'
'Ji, Xiao Yue'
'Wu, Xu Rui'
'Wu, Xin Yan'
'Liu, Pei Nian'

_publ_section_title
;
 Lewis Acid Catalyzed Tandem Polycyclization of Internal Alkynols and
 Vinyl Azides.
;
_journal_issue 21
_journal_name_full 'Organic letters'
_journal_page_first 5220
_journal_page_last 5223
_journal_paper_doi 10.1021/acs.orglett.5b02556
_journal_volume 17
_journal_year 2015
_chemical_formula_sum 'C24 H20 O2'
_chemical_formula_weight 340.40
_space_group_crystal_system monoclinic
_space_group_IT_number 14
_space_group_name_Hall '-P 2ybc'
_space_group_name_H-M_alt 'P 1 21/c 1'
_atom_sites_solution_hydrogens geom
_audit_creation_method SHELXL-2013
_cell_angle_alpha 90
_cell_angle_beta 101.197(2)
_cell_angle_gamma 90
_cell_formula_units_Z 4
_cell_length_a 10.2764(8)
_cell_length_b 23.0983(19)
_cell_length_c 7.4700(6)
_cell_measurement_reflns_used 4311
_cell_measurement_temperature 293(2)
_cell_measurement_theta_max 56.304
_cell_measurement_theta_min 5.364
_cell_volume 1739.4(2)
_computing_cell_refinement 'Bruker SMART'
_computing_data_collection 'Bruker SMART'
_computing_data_reduction 'Bruker SHELXTL'
_computing_molecular_graphics 'Bruker SHELXTL'
_computing_publication_material 'Bruker SHELXTL'
_computing_structure_refinement 'SHELXL-2013 (Sheldrick, 2013)'
_computing_structure_solution 'Bruker SHELXTL'
_diffrn_ambient_temperature 293(2)
_diffrn_measured_fraction_theta_full 1.000
_diffrn_measured_fraction_theta_max 1.000
_diffrn_measurement_device_type 'CCD area detector'
_diffrn_measurement_method 'phi and omega scans'
_diffrn_radiation_type MoK\a
_diffrn_radiation_wavelength 0.71073
_diffrn_reflns_av_R_equivalents 0.0297
_diffrn_reflns_av_unetI/netI 0.0288
_diffrn_reflns_Laue_measured_fraction_full 1.000
_diffrn_reflns_Laue_measured_fraction_max 1.000
_diffrn_reflns_limit_h_max 12
_diffrn_reflns_limit_h_min -7
_diffrn_reflns_limit_k_max 28
_diffrn_reflns_limit_k_min -28
_diffrn_reflns_limit_l_max 9
_diffrn_reflns_limit_l_min -9
_diffrn_reflns_number 10509
_diffrn_reflns_point_group_measured_fraction_full 1.000
_diffrn_reflns_point_group_measured_fraction_max 1.000
_diffrn_reflns_theta_full 25.242
_diffrn_reflns_theta_max 25.999
_diffrn_reflns_theta_min 2.020
_exptl_absorpt_coefficient_mu 0.081
_exptl_absorpt_correction_T_max 0.7457
_exptl_absorpt_correction_T_min 0.6283
_exptl_absorpt_correction_type multi-scan
_exptl_absorpt_process_details sadabs
_exptl_crystal_colour colorless
_exptl_crystal_density_diffrn 1.300
_exptl_crystal_description prismatic
_exptl_crystal_F_000 720
_exptl_crystal_size_max 0.211
_exptl_crystal_size_mid 0.156
_exptl_crystal_size_min 0.123
_refine_diff_density_max 0.177
_refine_diff_density_min -0.212
_refine_diff_density_rms 0.044
_refine_ls_extinction_method none
_refine_ls_goodness_of_fit_ref 1.022
_refine_ls_hydrogen_treatment constr
_refine_ls_matrix_type full
_refine_ls_number_parameters 237
_refine_ls_number_reflns 3415
_refine_ls_number_restraints 0
_refine_ls_restrained_S_all 1.022
_refine_ls_R_factor_all 0.0487
_refine_ls_R_factor_gt 0.0412
_refine_ls_shift/su_max 0.001
_refine_ls_shift/su_mean 0.000
_refine_ls_structure_factor_coef Fsqd
_refine_ls_weighting_details 'w=1/[\s^2^(Fo^2^)+(0.0659P)^2^+0.2485P] where P=(Fo^2^+2Fc^2^)/3'
_refine_ls_weighting_scheme calc
_refine_ls_wR_factor_gt 0.1100
_refine_ls_wR_factor_ref 0.1169
_reflns_Friedel_coverage 0.000
_reflns_number_gt 2845
_reflns_number_total 3415
_reflns_threshold_expression 'I > 2\s(I)'
_cod_data_source_file ol5b02556_si_002.cif
_cod_data_source_block cd214448
_cod_original_sg_symbol_H-M 'P 21/c'
_cod_database_code 1555352
_shelx_space_group_comment
; 
The symmetry employed for this shelxl refinement is uniquely defined 
by the following loop, which should always be used as a source of 
symmetry information in preference to the above space-group names. 
They are only intended as comments. 
;
_shelxl_version_number 2013-4

loop_
_space_group_symop_operation_xyz
'x, y, z'
'-x, y+1/2, -z+1/2'
'-x, -y, -z'
'x, -y-1/2, z-1/2'

loop_
_atom_site_label
_atom_site_type_symbol
_atom_site_fract_x
_atom_site_fract_y
_atom_site_fract_z
_atom_site_U_iso_or_equiv
_atom_site_adp_type
_atom_site_occupancy
_atom_site_site_symmetry_order
_atom_site_calc_flag
_atom_site_refinement_flags_posn
_atom_site_refinement_flags_adp
O1 O 0.32100(9) 0.45577(4) -0.13718(12) 0.0419(2) Uani 1 1 d . .
O2 O 0.67114(10) 0.25285(5) 0.26524(17) 0.0656(3) Uani 1 1 d . .
C1 C 0.14552(13) 0.46598(5) 0.20012(17) 0.0409(3) Uani 1 1 d . .
C2 C 0.10829(15) 0.50152(6) 0.33047(19) 0.0523(4) Uani 1 1 d . .
H2 H 0.0232 0.4995 0.3555 0.063 Uiso 1 1 calc R U
C3 C 0.20031(17) 0.54025(6) 0.4231(2) 0.0581(4) Uani 1 1 d . .
H3 H 0.1764 0.5645 0.5107 0.070 Uiso 1 1 calc R U
C4 C 0.32642(16) 0.54338(6) 0.3874(2) 0.0539(4) Uani 1 1 d . .
H4 H 0.3868 0.5696 0.4516 0.065 Uiso 1 1 calc R U
C5 C 0.36485(14) 0.50779(5) 0.25630(19) 0.0457(3) Uani 1 1 d . .
H5 H 0.4501 0.5099 0.2320 0.055 Uiso 1 1 calc R U
C6 C 0.27372(12) 0.46951(5) 0.16382(17) 0.0380(3) Uani 1 1 d . .
C7 C 0.28495(11) 0.42617(5) 0.01596(16) 0.0359(3) Uani 1 1 d . .
C8 C 0.14380(12) 0.40393(5) -0.03913(17) 0.0382(3) Uani 1 1 d . .
C9 C 0.06664(12) 0.42487(5) 0.07266(17) 0.0412(3) Uani 1 1 d . .
C10 C -0.07653(14) 0.41381(7) 0.0726(2) 0.0565(4) Uani 1 1 d . .
H10A H -0.1232 0.4080 -0.0505 0.085 Uiso 1 1 calc R U
H10B H -0.1136 0.4465 0.1245 0.085 Uiso 1 1 calc R U
H10C H -0.0849 0.3799 0.1436 0.085 Uiso 1 1 calc R U
C11 C 0.32026(14) 0.41713(6) -0.28619(18) 0.0467(3) Uani 1 1 d . .
H11A H 0.3994 0.3933 -0.2594 0.056 Uiso 1 1 calc R U
H11B H 0.3252 0.4398 -0.3940 0.056 Uiso 1 1 calc R U
C12 C 0.20145(14) 0.37805(6) -0.32959(18) 0.0465(3) Uani 1 1 d . .
C13 C 0.11464(12) 0.37084(5) -0.20808(18) 0.0423(3) Uani 1 1 d . .
C14 C 0.00704(15) 0.33293(6) -0.2559(2) 0.0574(4) Uani 1 1 d . .
H14 H -0.0508 0.3272 -0.1760 0.069 Uiso 1 1 calc R U
C15 C -0.01375(19) 0.30393(7) -0.4208(3) 0.0721(5) Uani 1 1 d . .
H15 H -0.0861 0.2792 -0.4519 0.087 Uiso 1 1 calc R U
C16 C 0.0720(2) 0.31145(7) -0.5390(3) 0.0784(6) Uani 1 1 d . .
H16 H 0.0578 0.2917 -0.6496 0.094 Uiso 1 1 calc R U
C17 C 0.17862(19) 0.34803(7) -0.4939(2) 0.0654(4) Uani 1 1 d . .
H17 H 0.2364 0.3528 -0.5744 0.079 Uiso 1 1 calc R U
C18 C 0.38517(11) 0.37838(5) 0.08564(16) 0.0352(3) Uani 1 1 d . .
C19 C 0.51999(12) 0.39146(6) 0.13433(18) 0.0428(3) Uani 1 1 d . .
H19 H 0.5483 0.4294 0.1250 0.051 Uiso 1 1 calc R U
C20 C 0.61145(12) 0.34902(6) 0.1960(2) 0.0478(3) Uani 1 1 d . .
H20 H 0.7007 0.3587 0.2294 0.057 Uiso 1 1 calc R U
C21 C 0.57229(12) 0.29213(6) 0.20886(18) 0.0449(3) Uani 1 1 d . .
C22 C 0.43908(13) 0.27838(6) 0.16367(19) 0.0457(3) Uani 1 1 d . .
H22 H 0.4111 0.2404 0.1739 0.055 Uiso 1 1 calc R U
C23 C 0.34754(12) 0.32148(5) 0.10308(18) 0.0413(3) Uani 1 1 d . .
H23 H 0.2580 0.3119 0.0732 0.050 Uiso 1 1 calc R U
C24 C 0.63661(17) 0.19344(7) 0.2403(3) 0.0699(5) Uani 1 1 d . .
H24A H 0.5746 0.1834 0.3162 0.105 Uiso 1 1 calc R U
H24B H 0.7149 0.1701 0.2731 0.105 Uiso 1 1 calc R U
H24C H 0.5970 0.1867 0.1148 0.105 Uiso 1 1 calc R U

loop_
_atom_site_aniso_label
_atom_site_aniso_U_11
_atom_site_aniso_U_22
_atom_site_aniso_U_33
_atom_site_aniso_U_23
_atom_site_aniso_U_13
_atom_site_aniso_U_12
O1 0.0487(5) 0.0375(5) 0.0417(5) 0.0032(4) 0.0141(4) -0.0025(4)
O2 0.0450(6) 0.0553(6) 0.0901(8) 0.0085(6) -0.0027(5) 0.0107(5)
C1 0.0443(7) 0.0392(7) 0.0411(7) 0.0075(5) 0.0128(5) 0.0054(5)
C2 0.0602(9) 0.0550(8) 0.0466(8) 0.0052(6) 0.0226(6) 0.0097(7)
C3 0.0827(11) 0.0497(8) 0.0452(8) -0.0046(6) 0.0202(7) 0.0120(7)
C4 0.0719(10) 0.0398(7) 0.0483(8) -0.0055(6) 0.0078(7) -0.0016(6)
C5 0.0492(7) 0.0384(7) 0.0494(8) -0.0015(6) 0.0093(6) -0.0023(5)
C6 0.0411(6) 0.0338(6) 0.0400(6) 0.0026(5) 0.0099(5) 0.0021(5)
C7 0.0358(6) 0.0349(6) 0.0378(6) 0.0008(5) 0.0093(5) -0.0021(5)
C8 0.0342(6) 0.0359(6) 0.0437(7) 0.0047(5) 0.0054(5) 0.0005(5)
C9 0.0368(7) 0.0427(7) 0.0446(7) 0.0094(5) 0.0088(5) 0.0024(5)
C10 0.0399(7) 0.0646(9) 0.0672(10) 0.0136(7) 0.0159(7) 0.0003(6)
C11 0.0558(8) 0.0476(7) 0.0390(7) 0.0032(6) 0.0147(6) 0.0034(6)
C12 0.0601(8) 0.0372(7) 0.0396(7) 0.0031(5) 0.0035(6) 0.0063(6)
C13 0.0418(7) 0.0350(6) 0.0458(7) 0.0024(5) -0.0021(5) 0.0041(5)
C14 0.0504(8) 0.0452(8) 0.0695(10) 0.0000(7) -0.0063(7) -0.0015(6)
C15 0.0789(12) 0.0469(9) 0.0762(12) -0.0074(8) -0.0204(10) -0.0074(8)
C16 0.1224(16) 0.0499(9) 0.0520(10) -0.0095(7) -0.0101(10) -0.0031(10)
C17 0.1014(13) 0.0497(8) 0.0430(8) -0.0025(6) 0.0088(8) 0.0038(8)
C18 0.0347(6) 0.0377(6) 0.0344(6) -0.0019(5) 0.0094(5) -0.0009(5)
C19 0.0388(7) 0.0397(7) 0.0505(7) -0.0029(5) 0.0103(5) -0.0058(5)
C20 0.0312(6) 0.0534(8) 0.0572(8) -0.0032(6) 0.0049(6) -0.0031(5)
C21 0.0402(7) 0.0475(7) 0.0456(7) 0.0015(6) 0.0050(5) 0.0067(6)
C22 0.0432(7) 0.0384(7) 0.0541(8) 0.0046(6) 0.0064(6) -0.0024(5)
C23 0.0340(6) 0.0410(7) 0.0480(7) 0.0018(5) 0.0062(5) -0.0035(5)
C24 0.0645(10) 0.0496(9) 0.0924(13) 0.0138(8) 0.0076(9) 0.0166(7)

loop_
_atom_type_symbol
_atom_type_description
_atom_type_scat_dispersion_real
_atom_type_scat_dispersion_imag
_atom_type_scat_source
C C 0.0033 0.0016 'International Tables Vol C Tables 4.2.6.8 and 6.1.1.4'
H H 0.0000 0.0000 'International Tables Vol C Tables 4.2.6.8 and 6.1.1.4'
O O 0.0106 0.0060 'International Tables Vol C Tables 4.2.6.8 and 6.1.1.4'

loop_
_geom_angle_atom_site_label_1
_geom_angle_atom_site_label_2
_geom_angle_atom_site_label_3
_geom_angle
C11 O1 C7 111.06(9)
C21 O2 C24 116.70(11)
C2 C1 C6 120.12(12)
C2 C1 C9 130.20(12)
C6 C1 C9 109.49(11)
C1 C2 C3 118.65(13)
C1 C2 H2 120.7
C3 C2 H2 120.7
C4 C3 C2 121.01(13)
C4 C3 H3 119.5
C2 C3 H3 119.5
C3 C4 C5 120.77(14)
C3 C4 H4 119.6
C5 C4 H4 119.6
C6 C5 C4 118.36(13)
C6 C5 H5 120.8
C4 C5 H5 120.8
C5 C6 C1 121.09(12)
C5 C6 C7 130.75(11)
C1 C6 C7 108.16(10)
O1 C7 C6 109.48(9)
O1 C7 C8 108.94(9)
C6 C7 C8 102.57(9)
O1 C7 C18 110.63(9)
C6 C7 C18 111.78(10)
C8 C7 C18 113.12(9)
C9 C8 C13 132.73(12)
C9 C8 C7 110.90(11)
C13 C8 C7 115.94(11)
C8 C9 C1 108.41(11)
C8 C9 C10 129.53(13)
C1 C9 C10 121.98(12)
C9 C10 H10A 109.5
C9 C10 H10B 109.5
H10A C10 H10B 109.5
C9 C10 H10C 109.5
H10A C10 H10C 109.5
H10B C10 H10C 109.5
O1 C11 C12 115.19(11)
O1 C11 H11A 108.5
C12 C11 H11A 108.5
O1 C11 H11B 108.5
C12 C11 H11B 108.5
H11A C11 H11B 107.5
C17 C12 C13 119.56(14)
C17 C12 C11 118.78(14)
C13 C12 C11 121.66(11)
C12 C13 C14 118.66(13)
C12 C13 C8 116.71(11)
C14 C13 C8 124.63(13)
C15 C14 C13 120.51(17)
C15 C14 H14 119.7
C13 C14 H14 119.7
C16 C15 C14 120.27(16)
C16 C15 H15 119.9
C14 C15 H15 119.9
C17 C16 C15 120.06(16)
C17 C16 H16 120.0
C15 C16 H16 120.0
C16 C17 C12 120.94(17)
C16 C17 H17 119.5
C12 C17 H17 119.5
C23 C18 C19 117.57(11)
C23 C18 C7 122.37(10)
C19 C18 C7 120.06(11)
C20 C19 C18 120.84(12)
C20 C19 H19 119.6
C18 C19 H19 119.6
C19 C20 C21 120.79(12)
C19 C20 H20 119.6
C21 C20 H20 119.6
O2 C21 C22 124.39(12)
O2 C21 C20 116.33(12)
C22 C21 C20 119.28(12)
C21 C22 C23 119.52(12)
C21 C22 H22 120.2
C23 C22 H22 120.2
C18 C23 C22 121.98(12)
C18 C23 H23 119.0
C22 C23 H23 119.0
O2 C24 H24A 109.5
O2 C24 H24B 109.5
H24A C24 H24B 109.5
O2 C24 H24C 109.5
H24A C24 H24C 109.5
H24B C24 H24C 109.5

loop_
_geom_bond_atom_site_label_1
_geom_bond_atom_site_label_2
_geom_bond_distance
O1 C11 1.4256(15)
O1 C7 1.4415(14)
O2 C21 1.3661(16)
O2 C24 1.420(2)
C1 C2 1.3832(18)
C1 C6 1.3980(18)
C1 C9 1.4717(19)
C2 C3 1.385(2)
C2 H2 0.9300
C3 C4 1.375(2)
C3 H3 0.9300
C4 C5 1.3934(19)
C4 H4 0.9300
C5 C6 1.3729(18)
C5 H5 0.9300
C6 C7 1.5116(17)
C7 C8 1.5184(16)
C7 C18 1.5303(16)
C8 C9 1.3480(18)
C8 C13 1.4560(18)
C9 C10 1.4932(18)
C10 H10A 0.9600
C10 H10B 0.9600
C10 H10C 0.9600
C11 C12 1.502(2)
C11 H11A 0.9700
C11 H11B 0.9700
C12 C17 1.389(2)
C12 C13 1.401(2)
C13 C14 1.4013(19)
C14 C15 1.382(2)
C14 H14 0.9300
C15 C16 1.374(3)
C15 H15 0.9300
C16 C17 1.373(3)
C16 H16 0.9300
C17 H17 0.9300
C18 C23 1.3831(17)
C18 C19 1.3955(17)
C19 C20 1.3742(19)
C19 H19 0.9300
C20 C21 1.383(2)
C20 H20 0.9300
C21 C22 1.3818(18)
C22 C23 1.3841(18)
C22 H22 0.9300
C23 H23 0.9300
C24 H24A 0.9600
C24 H24B 0.9600
C24 H24C 0.9600

loop_
_geom_torsion_atom_site_label_1
_geom_torsion_atom_site_label_2
_geom_torsion_atom_site_label_3
_geom_torsion_atom_site_label_4
_geom_torsion
C6 C1 C2 C3 -0.01(19)
C9 C1 C2 C3 -174.48(13)
C1 C2 C3 C4 -0.3(2)
C2 C3 C4 C5 0.3(2)
C3 C4 C5 C6 -0.1(2)
C4 C5 C6 C1 -0.20(19)
C4 C5 C6 C7 179.70(12)
C2 C1 C6 C5 0.25(19)
C9 C1 C6 C5 175.78(11)
C2 C1 C6 C7 -179.68(11)
C9 C1 C6 C7 -4.15(13)
C11 O1 C7 C6 -174.49(10)
C11 O1 C7 C8 -63.05(12)
C11 O1 C7 C18 61.89(12)
C5 C6 C7 O1 -57.92(16)
C1 C6 C7 O1 122.00(10)
C5 C6 C7 C8 -173.49(13)
C1 C6 C7 C8 6.42(12)
C5 C6 C7 C18 65.03(16)
C1 C6 C7 C18 -115.06(11)
O1 C7 C8 C9 -122.77(11)
C6 C7 C8 C9 -6.81(13)
C18 C7 C8 C9 113.75(11)
O1 C7 C8 C13 50.63(13)
C6 C7 C8 C13 166.59(10)
C18 C7 C8 C13 -72.85(13)
C13 C8 C9 C1 -167.32(12)
C7 C8 C9 C1 4.59(14)
C13 C8 C9 C10 9.5(2)
C7 C8 C9 C10 -178.62(12)
C2 C1 C9 C8 174.69(13)
C6 C1 C9 C8 -0.25(14)
C2 C1 C9 C10 -2.4(2)
C6 C1 C9 C10 -177.32(12)
C7 O1 C11 C12 45.67(14)
O1 C11 C12 C17 166.65(12)
O1 C11 C12 C13 -14.02(18)
C17 C12 C13 C14 0.43(19)
C11 C12 C13 C14 -178.91(12)
C17 C12 C13 C8 -179.54(12)
C11 C12 C13 C8 1.13(18)
C9 C8 C13 C12 151.93(14)
C7 C8 C13 C12 -19.67(16)
C9 C8 C13 C14 -28.0(2)
C7 C8 C13 C14 160.37(12)
C12 C13 C14 C15 -0.9(2)
C8 C13 C14 C15 179.09(13)
C13 C14 C15 C16 0.8(2)
C14 C15 C16 C17 -0.2(3)
C15 C16 C17 C12 -0.2(3)
C13 C12 C17 C16 0.1(2)
C11 C12 C17 C16 179.47(14)
O1 C7 C18 C23 -125.27(12)
C6 C7 C18 C23 112.44(13)
C8 C7 C18 C23 -2.73(16)
O1 C7 C18 C19 54.74(14)
C6 C7 C18 C19 -67.55(14)
C8 C7 C18 C19 177.28(11)
C23 C18 C19 C20 0.47(19)
C7 C18 C19 C20 -179.54(11)
C18 C19 C20 C21 0.9(2)
C24 O2 C21 C22 13.1(2)
C24 O2 C21 C20 -166.31(14)
C19 C20 C21 O2 177.68(13)
C19 C20 C21 C22 -1.7(2)
O2 C21 C22 C23 -178.15(13)
C20 C21 C22 C23 1.2(2)
C19 C18 C23 C22 -0.99(19)
C7 C18 C23 C22 179.02(12)
C21 C22 C23 C18 0.2(2)
